data_7035360
loop_
_publ_author_name
'Alwaaly, Ahmed'
'Clegg, William'
'Harrington, Ross W.'
'Petrou, Athinoula L.'
'Henderson, Richard A.'

_publ_section_title
;
 Mechanism of proton transfer to coordinated thiolates: encapsulation of
 acid stabilizes precursor intermediate.
;
_journal_issue 26
_journal_name_full 'Dalton transactions (Cambridge, England : 2003)'
_journal_page_first 11977
_journal_page_last 11983
_journal_paper_doi 10.1039/c5dt01716e
_journal_volume 44
_journal_year 2015
_chemical_formula_moiety 'C36 H38 Ni P3 S +,C24 H20 B -'
_chemical_formula_sum 'C60 H58 B Ni P3 S'
_chemical_formula_weight 973.55
_space_group_crystal_system triclinic
_space_group_IT_number 2
_space_group_name_Hall '-P 1'
_space_group_name_H-M_alt 'P -1'
_symmetry_space_group_name_Hall '-P 1'
_symmetry_space_group_name_H-M 'P -1'
_atom_sites_solution_hydrogens geom
_atom_sites_solution_primary direct
_atom_sites_solution_secondary difmap
_audit_creation_method SHELXL-2014/7
_audit_update_record
;
2015-01-10 deposited with the CCDC.
2015-06-08 downloaded from the CCDC.
;
_cell_angle_alpha 96.983(4)
_cell_angle_beta 106.192(5)
_cell_angle_gamma 110.902(5)
_cell_formula_units_Z 2
_cell_length_a 11.4239(7)
_cell_length_b 14.8484(7)
_cell_length_c 16.8232(8)
_cell_measurement_reflns_used 7075
_cell_measurement_temperature 150(2)
_cell_measurement_theta_max 28.57
_cell_measurement_theta_min 3.02
_cell_volume 2481.2(3)
_computing_cell_refinement
;
CrysAlisPro, Agilent Technologies,
Version 1.171.34.49 (release 20-01-2011 CrysAlis171 .NET)
(compiled Jan 20 2011,15:58:25)
;
_computing_data_collection
;
CrysAlisPro, Agilent Technologies,
Version 1.171.34.49 (release 20-01-2011 CrysAlis171 .NET)
(compiled Jan 20 2011,15:58:25)
;
_computing_data_reduction
;
CrysAlisPro, Agilent Technologies,
Version 1.171.34.49 (release 20-01-2011 CrysAlis171 .NET)
(compiled Jan 20 2011,15:58:25)
;
_computing_molecular_graphics 'Bruker SHELXTL'
_computing_publication_material 'SHELXL-2014 and local programs'
_computing_structure_refinement 'SHELXL-2014/7 (Sheldrick, 2014)'
_computing_structure_solution 'Bruker SHELXTL'
_diffrn_ambient_temperature 150(2)
_diffrn_detector_area_resol_mean 10.3968
_diffrn_measured_fraction_theta_full 0.996
_diffrn_measured_fraction_theta_max 0.827
_diffrn_measurement_device_type 'Oxford Diffraction Gemini A Ultra diffractomer'
_diffrn_measurement_method '\w scans'
_diffrn_radiation_type MoK\a
_diffrn_radiation_wavelength 0.71073
_diffrn_reflns_av_R_equivalents 0.0369
_diffrn_reflns_av_unetI/netI 0.0506
_diffrn_reflns_laue_measured_fraction_full 0.996
_diffrn_reflns_laue_measured_fraction_max 0.827
_diffrn_reflns_limit_h_max 15
_diffrn_reflns_limit_h_min -13
_diffrn_reflns_limit_k_max 19
_diffrn_reflns_limit_k_min -19
_diffrn_reflns_limit_l_max 22
_diffrn_reflns_limit_l_min -21
_diffrn_reflns_number 25830
_diffrn_reflns_point_group_measured_fraction_full 0.996
_diffrn_reflns_point_group_measured_fraction_max 0.827
_diffrn_reflns_theta_full 25.242
_diffrn_reflns_theta_max 28.629
_diffrn_reflns_theta_min 3.031
_diffrn_source 'Enhance (Mo) X-ray Source'
_exptl_absorpt_coefficient_mu 0.569
_exptl_absorpt_correction_T_max 0.97
_exptl_absorpt_correction_T_min 0.85
_exptl_absorpt_correction_type multi-scan
_exptl_absorpt_process_details
;
CrysAlisPro, Agilent Technologies,
Version 1.171.34.49 (release 20-01-2011 CrysAlis171 .NET)
(compiled Jan 20 2011,15:58:25)
Empirical absorption correction using spherical harmonics,
 implemented in SCALE3 ABSPACK scaling algorithm.
;
_exptl_crystal_colour red
_exptl_crystal_density_diffrn 1.303
_exptl_crystal_density_method 'not measured'
_exptl_crystal_description lath
_exptl_crystal_F_000 1024
_exptl_crystal_recrystallization_method 'Re-crystallisation from solvent: THF and methanol'
_exptl_crystal_size_max 0.300
_exptl_crystal_size_mid 0.200
_exptl_crystal_size_min 0.050
_refine_diff_density_max 0.367
_refine_diff_density_min -0.386
_refine_diff_density_rms 0.055
_refine_ls_extinction_method none
_refine_ls_goodness_of_fit_ref 1.033
_refine_ls_hydrogen_treatment constr
_refine_ls_matrix_type full
_refine_ls_number_parameters 779
_refine_ls_number_reflns 10547
_refine_ls_number_restraints 1168
_refine_ls_restrained_S_all 0.991
_refine_ls_R_factor_all 0.0578
_refine_ls_R_factor_gt 0.0381
_refine_ls_shift/su_max 0.001
_refine_ls_shift/su_mean 0.000
_refine_ls_structure_factor_coef Fsqd
_refine_ls_weighting_details 'w=1/[\s^2^(Fo^2^)+(0.0257P)^2^+1.1373P] where P=(Fo^2^+2Fc^2^)/3'
_refine_ls_weighting_scheme calc
_refine_ls_wR_factor_gt 0.0747
_refine_ls_wR_factor_ref 0.0834
_reflns_Friedel_coverage 0.000
_reflns_number_gt 8298
_reflns_number_total 10547
_reflns_threshold_expression 'I > 2\s(I)'
_cod_data_source_file c5dt01716e2.cif
_cod_data_source_block rah200
_cod_depositor_comments 'Adding full bibliography for 7035360--7035362.cif.'
_cod_original_cell_volume 2481.2(2)
_cod_database_code 7035360
_shelx_shelxl_version_number 2014/7
_shelx_space_group_comment
;
The symmetry employed for this shelxl refinement is uniquely defined
by the following loop, which should always be used as a source of
symmetry information in preference to the above space-group names.
They are only intended as comments.
;
_shelx_estimated_absorpt_t_min 0.848
_shelx_estimated_absorpt_t_max 0.972

loop_
_space_group_symop_operation_xyz
'x, y, z'
'-x, -y, -z'

loop_
_atom_site_label
_atom_site_type_symbol
_atom_site_fract_x
_atom_site_fract_y
_atom_site_fract_z
_atom_site_U_iso_or_equiv
_atom_site_adp_type
_atom_site_occupancy
_atom_site_site_symmetry_order
_atom_site_calc_flag
_atom_site_refinement_flags_posn
_atom_site_refinement_flags_adp
_atom_site_refinement_flags_occupancy
_atom_site_disorder_assembly
_atom_site_disorder_group
Ni Ni 0.49639(2) 0.72374(2) 0.18105(2) 0.02005(7) Uani 1 1 d . . . . .
P1 P 0.36441(5) 0.61272(3) 0.22803(3) 0.02042(11) Uani 1 1 d D . . . .
P2 P 0.65533(5) 0.70933(4) 0.27375(3) 0.02131(12) Uani 1 1 d . . . . .
P3 P 0.65219(5) 0.85923(4) 0.17609(3) 0.03005(14) Uani 1 1 d . . . . .
C1 C 0.2277(9) 0.5050(7) 0.1453(6) 0.020(2) Uani 0.501(3) 1 d D U P A 1
C2 C 0.1133(4) 0.4503(3) 0.1628(3) 0.0276(10) Uani 0.501(3) 1 d D U P A 1
H2 H 0.1037 0.4722 0.2151 0.033 Uiso 0.501(3) 1 calc R U P A 1
C3 C 0.0142(4) 0.3643(3) 0.1042(3) 0.0371(12) Uani 0.501(3) 1 d D U P A 1
H3 H -0.0619 0.3270 0.1172 0.044 Uiso 0.501(3) 1 calc R U P A 1
C4 C 0.0252(11) 0.3329(8) 0.0278(7) 0.031(2) Uani 0.501(3) 1 d D U P A 1
H4 H -0.0437 0.2744 -0.0123 0.037 Uiso 0.501(3) 1 calc R U P A 1
C5 C 0.1360(4) 0.3858(3) 0.0090(3) 0.0314(11) Uani 0.501(3) 1 d D U P A 1
H5 H 0.1431 0.3640 -0.0442 0.038 Uiso 0.501(3) 1 calc R U P A 1
C6 C 0.2366(4) 0.4702(3) 0.0672(2) 0.0263(10) Uani 0.501(3) 1 d D U P A 1
H6 H 0.3133 0.5054 0.0539 0.032 Uiso 0.501(3) 1 calc R U P A 1
C1' C 0.2277(9) 0.5024(7) 0.1566(6) 0.018(2) Uani 0.499(3) 1 d D U P A 2
C2' C 0.1135(4) 0.5121(3) 0.1111(3) 0.0259(10) Uani 0.499(3) 1 d D U P A 2
H2' H 0.1022 0.5714 0.1265 0.031 Uiso 0.499(3) 1 calc R U P A 2
C3' C 0.0157(4) 0.4355(3) 0.0433(3) 0.0333(11) Uani 0.499(3) 1 d D U P A 2
H3' H -0.0627 0.4421 0.0120 0.040 Uiso 0.499(3) 1 calc R U P A 2
C4' C 0.0319(10) 0.3493(8) 0.0211(7) 0.034(2) Uani 0.499(3) 1 d D U P A 2
H4' H -0.0339 0.2975 -0.0267 0.040 Uiso 0.499(3) 1 calc R U P A 2
C5' C 0.1441(4) 0.3382(3) 0.0684(3) 0.0325(11) Uani 0.499(3) 1 d D U P A 2
H5' H 0.1525 0.2773 0.0550 0.039 Uiso 0.499(3) 1 calc R U P A 2
C6' C 0.2444(4) 0.4155(3) 0.1354(3) 0.0257(10) Uani 0.499(3) 1 d D U P A 2
H6' H 0.3233 0.4091 0.1663 0.031 Uiso 0.499(3) 1 calc R U P A 2
C7 C 0.29348(18) 0.67342(13) 0.29002(12) 0.0214(4) Uani 1 1 d . . . . .
C8 C 0.2456(2) 0.74127(15) 0.26046(15) 0.0313(5) Uani 1 1 d . . . . .
H8 H 0.2455 0.7533 0.2063 0.038 Uiso 1 1 calc R U . . .
C9 C 0.1979(2) 0.79165(16) 0.30920(17) 0.0402(6) Uani 1 1 d . . . . .
H9 H 0.1651 0.8377 0.2881 0.048 Uiso 1 1 calc R U . . .
C10 C 0.1980(2) 0.77537(16) 0.38774(16) 0.0382(6) Uani 1 1 d . . . . .
H10 H 0.1669 0.8109 0.4215 0.046 Uiso 1 1 calc R U . . .
C11 C 0.2434(2) 0.70735(18) 0.41729(14) 0.0376(6) Uani 1 1 d . . . . .
H11 H 0.2416 0.6948 0.4711 0.045 Uiso 1 1 calc R U . . .
C12 C 0.2916(2) 0.65705(16) 0.36938(13) 0.0296(5) Uani 1 1 d . . . . .
H12 H 0.3238 0.6108 0.3908 0.035 Uiso 1 1 calc R U . . .
C13 C 0.4648(2) 0.56622(14) 0.30302(14) 0.0275(5) Uani 1 1 d . . . . .
H13A H 0.4186 0.5397 0.3423 0.033 Uiso 1 1 calc R U . . .
H13B H 0.4779 0.5119 0.2715 0.033 Uiso 1 1 calc R U . . .
C14 C 0.6000(2) 0.65239(14) 0.35375(13) 0.0251(4) Uani 1 1 d . . . . .
H14A H 0.6643 0.6277 0.3855 0.030 Uiso 1 1 calc R U . . .
H14B H 0.5904 0.7006 0.3948 0.030 Uiso 1 1 calc R U . . .
C15 C 0.7108(12) 0.6179(7) 0.2303(5) 0.0188(19) Uani 0.508(8) 1 d D U P B 1
C16 C 0.6234(5) 0.5471(4) 0.1544(3) 0.0259(12) Uani 0.508(8) 1 d D U P B 1
H16 H 0.5377 0.5458 0.1275 0.031 Uiso 0.508(8) 1 calc R U P B 1
C17 C 0.6626(5) 0.4785(4) 0.1186(3) 0.0360(15) Uani 0.508(8) 1 d D U P B 1
H17 H 0.6026 0.4292 0.0676 0.043 Uiso 0.508(8) 1 calc R U P B 1
C18 C 0.7877(6) 0.4817(5) 0.1564(4) 0.0421(14) Uani 0.508(8) 1 d D U P B 1
H18 H 0.8145 0.4353 0.1310 0.050 Uiso 0.508(8) 1 calc R U P B 1
C19 C 0.8743(12) 0.5519(8) 0.2308(6) 0.043(2) Uani 0.508(8) 1 d D U P B 1
H19 H 0.9600 0.5529 0.2570 0.051 Uiso 0.508(8) 1 calc R U P B 1
C20 C 0.8379(12) 0.6209(12) 0.2678(8) 0.029(2) Uani 0.508(8) 1 d D U P B 1
H20 H 0.8991 0.6702 0.3185 0.035 Uiso 0.508(8) 1 calc R U P B 1
C15' C 0.7128(12) 0.6357(8) 0.2143(5) 0.019(2) Uani 0.492(8) 1 d D U P B 2
C16' C 0.6452(5) 0.5854(4) 0.1293(3) 0.0275(13) Uani 0.492(8) 1 d D U P B 2
H16' H 0.5641 0.5895 0.0994 0.033 Uiso 0.492(8) 1 calc R U P B 2
C17' C 0.6938(5) 0.5294(4) 0.0872(3) 0.0384(17) Uani 0.492(8) 1 d D U P B 2
H17' H 0.6447 0.4939 0.0292 0.046 Uiso 0.492(8) 1 calc R U P B 2
C18' C 0.8121(5) 0.5246(5) 0.1283(4) 0.0388(15) Uani 0.492(8) 1 d D U P B 2
H18' H 0.8467 0.4879 0.0985 0.047 Uiso 0.492(8) 1 calc R U P B 2
C19' C 0.8817(11) 0.5739(8) 0.2141(6) 0.043(3) Uani 0.492(8) 1 d D U P B 2
H19' H 0.9645 0.5716 0.2431 0.052 Uiso 0.492(8) 1 calc R U P B 2
C20' C 0.8289(14) 0.6263(13) 0.2566(9) 0.042(3) Uani 0.492(8) 1 d D U P B 2
H20' H 0.8733 0.6564 0.3160 0.050 Uiso 0.492(8) 1 calc R U P B 2
C21 C 0.80091(19) 0.82751(14) 0.31882(12) 0.0254(4) Uani 1 1 d . . . . .
H21A H 0.7861 0.8733 0.3589 0.030 Uiso 1 1 calc R U . . .
H21B H 0.8812 0.8176 0.3495 0.030 Uiso 1 1 calc R U . . .
C22 C 0.8167(2) 0.86834(16) 0.24173(13) 0.0325(5) Uani 1 1 d . . . . .
H22A H 0.8488 0.8293 0.2080 0.039 Uiso 1 1 calc R U . . .
H22B H 0.8825 0.9386 0.2607 0.039 Uiso 1 1 calc R U . . .
C23 C 0.6519(7) 0.8804(5) 0.0711(4) 0.0174(13) Uani 0.514(9) 1 d D U P C 1
C24 C 0.6505(7) 0.7995(4) 0.0187(3) 0.0254(13) Uani 0.514(9) 1 d D U P C 1
H24 H 0.6516 0.7430 0.0395 0.030 Uiso 0.514(9) 1 calc R U P C 1
C25 C 0.6474(7) 0.8022(3) -0.0644(3) 0.0306(15) Uani 0.514(9) 1 d D U P C 1
H25 H 0.6462 0.7472 -0.1005 0.037 Uiso 0.514(9) 1 calc R U P C 1
C26 C 0.6462(7) 0.8838(3) -0.0940(3) 0.0308(15) Uani 0.514(9) 1 d D U P C 1
H26 H 0.6453 0.8855 -0.1504 0.037 Uiso 0.514(9) 1 calc R U P C 1
C27 C 0.6462(8) 0.9630(5) -0.0430(4) 0.0333(15) Uani 0.514(9) 1 d D U P C 1
H27 H 0.6445 1.0190 -0.0644 0.040 Uiso 0.514(9) 1 calc R U P C 1
C28 C 0.6486(9) 0.9618(5) 0.0399(4) 0.0235(14) Uani 0.514(9) 1 d D U P C 1
H28 H 0.6480 1.0167 0.0750 0.028 Uiso 0.514(9) 1 calc R U P C 1
C23' C 0.6793(8) 0.8577(6) 0.0733(5) 0.0183(14) Uani 0.486(9) 1 d D U P C 2
C24' C 0.7016(7) 0.7834(4) 0.0311(3) 0.0237(13) Uani 0.486(9) 1 d D U P C 2
H24' H 0.7059 0.7297 0.0555 0.028 Uiso 0.486(9) 1 calc R U P C 2
C25' C 0.7177(7) 0.7876(4) -0.0472(3) 0.0304(16) Uani 0.486(9) 1 d D U P C 2
H25' H 0.7341 0.7370 -0.0762 0.036 Uiso 0.486(9) 1 calc R U P C 2
C26' C 0.7101(7) 0.8645(4) -0.0829(3) 0.0303(15) Uani 0.486(9) 1 d D U P C 2
H26' H 0.7229 0.8672 -0.1361 0.036 Uiso 0.486(9) 1 calc R U P C 2
C27' C 0.6842(8) 0.9376(5) -0.0428(4) 0.0319(16) Uani 0.486(9) 1 d D U P C 2
H27' H 0.6758 0.9893 -0.0689 0.038 Uiso 0.486(9) 1 calc R U P C 2
C28' C 0.6701(9) 0.9351(6) 0.0374(5) 0.0249(15) Uani 0.486(9) 1 d D U P C 2
H28' H 0.6545 0.9860 0.0667 0.030 Uiso 0.486(9) 1 calc R U P C 2
C29 C 0.6433(2) 0.97111(15) 0.22428(12) 0.0315(5) Uani 1 1 d . . . . .
C30 C 0.7540(3) 1.06276(17) 0.24969(14) 0.0418(6) Uani 1 1 d . . . . .
H30 H 0.8335 1.0666 0.2401 0.050 Uiso 1 1 calc R U . . .
C31 C 0.7481(3) 1.14753(18) 0.28864(15) 0.0517(8) Uani 1 1 d . . . . .
H31 H 0.8231 1.2096 0.3054 0.062 Uiso 1 1 calc R U . . .
C32 C 0.6337(3) 1.14204(19) 0.30317(16) 0.0534(8) Uani 1 1 d . . . . .
H32 H 0.6302 1.2005 0.3304 0.064 Uiso 1 1 calc R U . . .
C33 C 0.5234(3) 1.05225(19) 0.27856(16) 0.0486(7) Uani 1 1 d . . . . .
H33 H 0.4444 1.0492 0.2886 0.058 Uiso 1 1 calc R U . . .
C34 C 0.5285(2) 0.96672(17) 0.23920(13) 0.0371(6) Uani 1 1 d . . . . .
H34 H 0.4529 0.9050 0.2224 0.044 Uiso 1 1 calc R U . . .
S S 0.32740(5) 0.70218(4) 0.07131(3) 0.02892(13) Uani 1 1 d D . . . .
C35 C 0.3217(6) 0.8115(4) 0.0277(4) 0.0334(15) Uani 0.510(7) 1 d D U P D 1
H35A H 0.2566 0.8321 0.0442 0.040 Uiso 0.510(7) 1 calc R U P D 1
H35B H 0.4107 0.8678 0.0536 0.040 Uiso 0.510(7) 1 calc R U P D 1
C36 C 0.2827(7) 0.7889(3) -0.0686(3) 0.051(2) Uani 0.510(7) 1 d D U P D 1
H36A H 0.2811 0.8481 -0.0882 0.076 Uiso 0.510(7) 1 calc R U P D 1
H36B H 0.3478 0.7698 -0.0853 0.076 Uiso 0.510(7) 1 calc R U P D 1
H36C H 0.1938 0.7341 -0.0947 0.076 Uiso 0.510(7) 1 calc R U P D 1
C35' C 0.3523(6) 0.7916(4) 0.0086(3) 0.0285(14) Uani 0.490(7) 1 d D U P D 2
H35C H 0.2780 0.8133 -0.0020 0.034 Uiso 0.490(7) 1 calc R U P D 2
H35D H 0.4363 0.8507 0.0412 0.034 Uiso 0.490(7) 1 calc R U P D 2
C36' C 0.3593(5) 0.7516(4) -0.0757(3) 0.0327(15) Uani 0.490(7) 1 d D U P D 2
H36D H 0.3730 0.8033 -0.1075 0.049 Uiso 0.490(7) 1 calc R U P D 2
H36E H 0.4340 0.7314 -0.0657 0.049 Uiso 0.490(7) 1 calc R U P D 2
H36F H 0.2756 0.6940 -0.1089 0.049 Uiso 0.490(7) 1 calc R U P D 2
B B 0.7607(2) 0.78609(16) 0.63319(14) 0.0219(5) Uani 1 1 d . . . . .
C37 C 0.84107(19) 0.72057(14) 0.60849(13) 0.0266(5) Uani 1 1 d . . . . .
C38 C 0.8558(2) 0.64828(16) 0.65199(16) 0.0395(6) Uani 1 1 d . . . . .
H38 H 0.8157 0.6362 0.6943 0.047 Uiso 1 1 calc R U . . .
C39 C 0.9271(3) 0.59347(17) 0.6354(2) 0.0554(8) Uani 1 1 d . . . . .
H39 H 0.9370 0.5467 0.6676 0.066 Uiso 1 1 calc R U . . .
C40 C 0.9834(3) 0.6066(2) 0.5729(2) 0.0592(9) Uani 1 1 d . . . . .
H40 H 1.0327 0.5699 0.5619 0.071 Uiso 1 1 calc R U . . .
C41 C 0.9667(2) 0.6734(2) 0.52717(17) 0.0507(7) Uani 1 1 d . . . . .
H41 H 1.0025 0.6818 0.4826 0.061 Uiso 1 1 calc R U . . .
C42 C 0.8979(2) 0.72964(16) 0.54471(14) 0.0333(5) Uani 1 1 d . . . . .
H42 H 0.8893 0.7762 0.5119 0.040 Uiso 1 1 calc R U . . .
C43 C 0.8464(2) 0.86472(14) 0.72850(12) 0.0243(4) Uani 1 1 d . . . . .
C44 C 0.9315(2) 0.84759(17) 0.79644(13) 0.0349(5) Uani 1 1 d . . . . .
H44 H 0.9439 0.7877 0.7878 0.042 Uiso 1 1 calc R U . . .
C45 C 0.9991(2) 0.91424(19) 0.87620(14) 0.0473(7) Uani 1 1 d . . . . .
H45 H 1.0552 0.8989 0.9208 0.057 Uiso 1 1 calc R U . . .
C46 C 0.9849(3) 1.00216(18) 0.89084(14) 0.0497(7) Uani 1 1 d . . . . .
H46 H 1.0326 1.0486 0.9449 0.060 Uiso 1 1 calc R U . . .
C47 C 0.9010(3) 1.02217(16) 0.82636(14) 0.0416(6) Uani 1 1 d . . . . .
H47 H 0.8890 1.0822 0.8361 0.050 Uiso 1 1 calc R U . . .
C48 C 0.8332(2) 0.95458(15) 0.74659(12) 0.0284(5) Uani 1 1 d . . . . .
H48 H 0.7759 0.9700 0.7028 0.034 Uiso 1 1 calc R U . . .
C49 C 0.73808(19) 0.85492(13) 0.56604(11) 0.0207(4) Uani 1 1 d . . . . .
C50 C 0.8493(2) 0.93060(14) 0.55936(12) 0.0240(4) Uani 1 1 d . . . . .
H50 H 0.9363 0.9371 0.5909 0.029 Uiso 1 1 calc R U . . .
C51 C 0.8374(2) 0.99592(15) 0.50873(12) 0.0284(5) Uani 1 1 d . . . . .
H51 H 0.9153 1.0457 0.5060 0.034 Uiso 1 1 calc R U . . .
C52 C 0.7127(2) 0.98898(15) 0.46216(13) 0.0309(5) Uani 1 1 d . . . . .
H52 H 0.7041 1.0336 0.4272 0.037 Uiso 1 1 calc R U . . .
C53 C 0.6008(2) 0.91638(15) 0.46716(13) 0.0317(5) Uani 1 1 d . . . . .
H53 H 0.5144 0.9109 0.4356 0.038 Uiso 1 1 calc R U . . .
C54 C 0.6142(2) 0.85112(14) 0.51836(12) 0.0246(4) Uani 1 1 d . . . . .
H54 H 0.5356 0.8019 0.5210 0.030 Uiso 1 1 calc R U . . .
C55 C 0.61645(19) 0.70669(13) 0.63318(12) 0.0216(4) Uani 1 1 d . . . . .
C56 C 0.5267(2) 0.62922(15) 0.56143(12) 0.0282(5) Uani 1 1 d . . . . .
H56 H 0.5531 0.6204 0.5133 0.034 Uiso 1 1 calc R U . . .
C57 C 0.4012(2) 0.56470(16) 0.55727(14) 0.0338(5) Uani 1 1 d . . . . .
H57 H 0.3436 0.5140 0.5067 0.041 Uiso 1 1 calc R U . . .
C58 C 0.3600(2) 0.57376(15) 0.62600(15) 0.0332(5) Uani 1 1 d . . . . .
H58 H 0.2735 0.5307 0.6231 0.040 Uiso 1 1 calc R U . . .
C59 C 0.4464(2) 0.64623(16) 0.69885(15) 0.0371(6) Uani 1 1 d . . . . .
H59 H 0.4209 0.6523 0.7477 0.045 Uiso 1 1 calc R U . . .
C60 C 0.5715(2) 0.71090(15) 0.70158(14) 0.0310(5) Uani 1 1 d . . . . .
H60 H 0.6290 0.7604 0.7529 0.037 Uiso 1 1 calc R U . . .

loop_
_atom_site_aniso_label
_atom_site_aniso_U_11
_atom_site_aniso_U_22
_atom_site_aniso_U_33
_atom_site_aniso_U_23
_atom_site_aniso_U_13
_atom_site_aniso_U_12
Ni 0.01456(12) 0.02167(13) 0.01744(12) 0.00068(10) 0.00562(10) 0.00150(10)
P1 0.0143(2) 0.0172(2) 0.0292(3) 0.0044(2) 0.0077(2) 0.0061(2)
P2 0.0141(2) 0.0219(3) 0.0226(3) -0.0029(2) 0.0058(2) 0.0047(2)
P3 0.0227(3) 0.0333(3) 0.0161(2) 0.0018(2) 0.0062(2) -0.0069(2)
C1 0.012(3) 0.013(3) 0.028(4) 0.005(3) 0.006(3) -0.001(3)
C2 0.020(2) 0.030(2) 0.031(2) 0.0060(17) 0.0092(17) 0.0080(17)
C3 0.020(2) 0.035(2) 0.045(2) 0.007(2) 0.0079(18) 0.0012(19)
C4 0.022(4) 0.020(3) 0.041(4) 0.002(3) 0.003(3) 0.006(3)
C5 0.031(2) 0.025(2) 0.034(2) -0.0016(18) 0.0073(18) 0.0132(19)
C6 0.024(2) 0.024(2) 0.031(2) 0.0066(16) 0.0109(17) 0.0084(17)
C1' 0.022(4) 0.022(4) 0.017(3) 0.011(2) 0.009(2) 0.013(3)
C2' 0.018(2) 0.021(2) 0.035(2) 0.0087(17) 0.0068(17) 0.0063(16)
C3' 0.015(2) 0.033(2) 0.040(2) 0.0042(19) -0.0018(17) 0.0064(18)
C4' 0.019(4) 0.029(4) 0.034(4) -0.003(3) -0.003(3) 0.002(3)
C5' 0.029(2) 0.024(2) 0.036(2) -0.0041(18) 0.0054(18) 0.0082(18)
C6' 0.0181(19) 0.025(2) 0.030(2) 0.0023(16) 0.0039(16) 0.0097(16)
C7 0.0156(9) 0.0179(9) 0.0283(10) 0.0046(8) 0.0080(8) 0.0042(8)
C8 0.0363(12) 0.0319(12) 0.0429(13) 0.0200(10) 0.0247(11) 0.0214(10)
C9 0.0405(14) 0.0298(12) 0.0654(17) 0.0169(12) 0.0297(13) 0.0210(11)
C10 0.0291(12) 0.0327(12) 0.0482(14) -0.0061(11) 0.0196(11) 0.0080(10)
C11 0.0302(12) 0.0496(14) 0.0291(12) 0.0025(10) 0.0117(10) 0.0135(11)
C12 0.0251(11) 0.0353(12) 0.0284(11) 0.0082(9) 0.0071(9) 0.0141(10)
C13 0.0212(10) 0.0223(10) 0.0411(12) 0.0101(9) 0.0106(9) 0.0107(9)
C14 0.0219(10) 0.0230(10) 0.0308(11) 0.0065(9) 0.0081(9) 0.0105(9)
C15 0.023(3) 0.017(3) 0.020(3) 0.006(3) 0.011(3) 0.009(2)
C16 0.025(2) 0.026(3) 0.027(2) 0.0044(19) 0.0138(19) 0.008(2)
C17 0.047(3) 0.026(3) 0.038(3) 0.001(2) 0.025(2) 0.012(2)
C18 0.053(3) 0.034(3) 0.060(3) 0.014(2) 0.036(2) 0.028(3)
C19 0.037(3) 0.043(4) 0.061(4) 0.015(3) 0.023(3) 0.025(3)
C20 0.018(3) 0.035(4) 0.035(4) 0.009(3) 0.007(3) 0.014(3)
C15' 0.019(3) 0.020(4) 0.021(3) 0.008(3) 0.007(2) 0.010(3)
C16' 0.028(3) 0.029(3) 0.024(2) 0.004(2) 0.0056(19) 0.013(2)
C17' 0.051(3) 0.037(3) 0.030(3) -0.001(2) 0.014(2) 0.023(3)
C18' 0.044(3) 0.031(3) 0.052(3) 0.008(2) 0.026(2) 0.021(2)
C19' 0.029(3) 0.043(5) 0.055(4) -0.005(4) 0.009(3) 0.021(4)
C20' 0.037(5) 0.045(6) 0.036(4) -0.014(4) -0.002(3) 0.026(4)
C21 0.0181(10) 0.0261(11) 0.0211(10) -0.0046(8) 0.0042(8) 0.0024(9)
C22 0.0209(10) 0.0362(12) 0.0256(11) -0.0028(9) 0.0094(9) -0.0024(10)
C23 0.016(3) 0.014(3) 0.018(2) -0.002(2) 0.005(2) 0.0035(19)
C24 0.033(3) 0.020(2) 0.026(2) 0.0054(19) 0.010(2) 0.013(2)
C25 0.039(3) 0.030(2) 0.022(2) -0.0005(17) 0.011(2) 0.015(2)
C26 0.045(4) 0.029(2) 0.019(2) 0.0046(19) 0.014(2) 0.013(2)
C27 0.051(4) 0.024(3) 0.024(2) 0.006(2) 0.017(2) 0.012(2)
C28 0.034(3) 0.018(3) 0.018(2) 0.005(2) 0.011(2) 0.009(2)
C23' 0.019(3) 0.014(3) 0.020(3) 0.006(2) 0.010(2) 0.003(2)
C24' 0.026(3) 0.023(2) 0.022(2) 0.0052(18) 0.011(2) 0.009(2)
C25' 0.028(3) 0.034(3) 0.022(2) -0.0009(18) 0.011(2) 0.007(2)
C26' 0.028(3) 0.033(3) 0.018(2) 0.0022(18) 0.010(2) 0.000(2)
C27' 0.042(4) 0.022(3) 0.021(3) 0.007(2) 0.012(2) -0.001(2)
C28' 0.029(3) 0.016(4) 0.024(2) 0.000(2) 0.007(2) 0.005(2)
C29 0.0348(12) 0.0291(11) 0.0158(10) 0.0079(9) 0.0033(9) -0.0001(10)
C30 0.0438(14) 0.0337(13) 0.0269(11) 0.0112(10) 0.0055(10) -0.0037(11)
C31 0.0643(19) 0.0282(13) 0.0322(13) 0.0100(11) -0.0023(13) -0.0013(13)
C32 0.074(2) 0.0342(14) 0.0337(14) 0.0074(11) -0.0045(14) 0.0202(15)
C33 0.0522(16) 0.0515(16) 0.0372(14) 0.0086(12) 0.0055(12) 0.0242(14)
C34 0.0367(13) 0.0357(13) 0.0253(11) 0.0066(10) 0.0029(10) 0.0060(11)
S 0.0184(2) 0.0328(3) 0.0225(2) 0.0052(2) 0.0023(2) 0.0002(2)
C35 0.023(3) 0.050(3) 0.023(3) 0.017(2) 0.008(2) 0.007(2)
C36 0.079(5) 0.029(3) 0.032(3) 0.015(2) 0.007(3) 0.017(3)
C35' 0.015(3) 0.040(3) 0.023(3) 0.011(2) 0.0080(19) 0.001(2)
C36' 0.032(3) 0.039(3) 0.022(2) 0.0113(19) 0.0069(19) 0.011(2)
B 0.0186(11) 0.0246(12) 0.0189(11) 0.0050(9) 0.0034(9) 0.0073(10)
C37 0.0176(10) 0.0223(10) 0.0294(11) -0.0012(8) -0.0001(8) 0.0052(9)
C38 0.0293(12) 0.0274(12) 0.0512(15) 0.0069(11) 0.0020(11) 0.0099(10)
C39 0.0350(14) 0.0220(12) 0.087(2) 0.0018(13) -0.0086(15) 0.0137(11)
C40 0.0324(14) 0.0450(16) 0.080(2) -0.0241(15) -0.0015(14) 0.0214(13)
C41 0.0289(13) 0.0581(17) 0.0497(16) -0.0191(13) 0.0032(11) 0.0188(13)
C42 0.0220(11) 0.0365(12) 0.0327(12) -0.0057(10) 0.0036(9) 0.0112(10)
C43 0.0213(10) 0.0253(10) 0.0197(10) 0.0050(8) 0.0066(8) 0.0027(9)
C44 0.0297(12) 0.0360(12) 0.0269(11) 0.0070(10) 0.0007(9) 0.0072(10)
C45 0.0355(14) 0.0531(16) 0.0256(12) 0.0112(11) -0.0052(10) -0.0010(12)
C46 0.0571(17) 0.0380(14) 0.0169(11) -0.0008(10) 0.0035(11) -0.0123(13)
C47 0.0614(17) 0.0244(11) 0.0269(12) 0.0019(9) 0.0196(12) 0.0023(11)
C48 0.0354(12) 0.0260(11) 0.0198(10) 0.0053(8) 0.0113(9) 0.0068(10)
C49 0.0238(10) 0.0207(10) 0.0145(9) -0.0013(7) 0.0068(8) 0.0073(8)
C50 0.0238(10) 0.0272(11) 0.0167(9) 0.0025(8) 0.0066(8) 0.0070(9)
C51 0.0355(12) 0.0252(11) 0.0216(10) 0.0028(8) 0.0136(9) 0.0073(10)
C52 0.0463(14) 0.0242(11) 0.0218(10) 0.0072(9) 0.0100(10) 0.0150(10)
C53 0.0325(12) 0.0305(12) 0.0281(11) 0.0056(9) 0.0023(9) 0.0154(10)
C54 0.0223(10) 0.0231(10) 0.0241(10) 0.0036(8) 0.0047(8) 0.0077(9)
C55 0.0220(10) 0.0194(10) 0.0219(10) 0.0065(8) 0.0045(8) 0.0088(8)
C56 0.0299(11) 0.0276(11) 0.0196(10) 0.0077(9) 0.0053(9) 0.0051(9)
C57 0.0281(12) 0.0277(11) 0.0293(11) 0.0108(9) -0.0028(9) 0.0020(10)
C58 0.0237(11) 0.0238(11) 0.0529(14) 0.0197(10) 0.0127(10) 0.0079(9)
C59 0.0439(14) 0.0277(12) 0.0475(14) 0.0108(10) 0.0300(12) 0.0121(11)
C60 0.0348(12) 0.0216(10) 0.0325(11) 0.0018(9) 0.0148(10) 0.0064(10)

loop_
_atom_type_symbol
_atom_type_description
_atom_type_scat_dispersion_real
_atom_type_scat_dispersion_imag
_atom_type_scat_source
C C 0.0033 0.0016 'International Tables Vol C Tables 4.2.6.8 and 6.1.1.4'
H H 0.0000 0.0000 'International Tables Vol C Tables 4.2.6.8 and 6.1.1.4'
P P 0.1023 0.0942 'International Tables Vol C Tables 4.2.6.8 and 6.1.1.4'
Ni Ni 0.3393 1.1124 'International Tables Vol C Tables 4.2.6.8 and 6.1.1.4'
S S 0.1246 0.1234 'International Tables Vol C Tables 4.2.6.8 and 6.1.1.4'
B B 0.0013 0.0007 'International Tables Vol C Tables 4.2.6.8 and 6.1.1.4'

loop_
_geom_angle_atom_site_label_1
_geom_angle_atom_site_label_2
_geom_angle_atom_site_label_3
_geom_angle
P1 Ni P2 85.24(2)
P1 Ni P3 162.10(2)
P1 Ni S 90.22(2)
P2 Ni P3 85.23(2)
P2 Ni S 165.83(2)
P3 Ni S 102.43(2)
Ni P1 C1 115.5(4)
Ni P1 C1' 121.6(4)
Ni P1 C7 109.08(6)
Ni P1 C13 108.95(7)
C1 P1 C7 109.0(3)
C1 P1 C13 108.1(4)
C1' P1 C7 106.2(3)
C1' P1 C13 104.2(4)
C7 P1 C13 105.71(10)
Ni P2 C14 111.52(7)
Ni P2 C15 113.4(3)
Ni P2 C15' 105.5(3)
Ni P2 C21 111.09(7)
C14 P2 C15 99.8(3)
C14 P2 C15' 112.1(3)
C14 P2 C21 113.49(9)
C15 P2 C21 107.1(4)
C15' P2 C21 102.5(4)
Ni P3 C22 109.06(7)
Ni P3 C23 118.1(2)
Ni P3 C23' 115.5(2)
Ni P3 C29 112.70(7)
C22 P3 C23 111.0(2)
C22 P3 C23' 98.3(3)
C22 P3 C29 104.06(10)
C23 P3 C29 100.8(2)
C23' P3 C29 115.4(2)
P1 C1 C2 119.5(6)
P1 C1 C6 122.7(6)
C2 C1 C6 117.6(6)
C1 C2 H2 119.8
C1 C2 C3 120.4(5)
H2 C2 C3 119.8
C2 C3 H3 119.8
C2 C3 C4 120.5(6)
H3 C3 C4 119.8
C3 C4 H4 120.0
C3 C4 C5 120.1(8)
H4 C4 C5 120.0
C4 C5 H5 119.9
C4 C5 C6 120.2(6)
H5 C5 C6 119.9
C1 C6 C5 121.1(5)
C1 C6 H6 119.4
C5 C6 H6 119.4
P1 C1' C2' 117.3(7)
P1 C1' C6' 121.0(6)
C2' C1' C6' 120.5(6)
C1' C2' H2' 120.0
C1' C2' C3' 119.9(5)
H2' C2' C3' 120.0
C2' C3' H3' 120.0
C2' C3' C4' 120.1(6)
H3' C3' C4' 120.0
C3' C4' H4' 120.0
C3' C4' C5' 120.0(8)
H4' C4' C5' 120.0
C4' C5' H5' 119.8
C4' C5' C6' 120.5(5)
H5' C5' C6' 119.8
C1' C6' C5' 118.9(5)
C1' C6' H6' 120.5
C5' C6' H6' 120.5
P1 C7 C8 120.24(15)
P1 C7 C12 121.39(15)
C8 C7 C12 118.30(18)
C7 C8 H8 119.7
C7 C8 C9 120.6(2)
H8 C8 C9 119.7
C8 C9 H9 119.8
C8 C9 C10 120.3(2)
H9 C9 C10 119.8
C9 C10 H10 120.2
C9 C10 C11 119.6(2)
H10 C10 C11 120.2
C10 C11 H11 119.8
C10 C11 C12 120.5(2)
H11 C11 C12 119.8
C7 C12 C11 120.6(2)
C7 C12 H12 119.7
C11 C12 H12 119.7
P1 C13 H13A 110.0
P1 C13 H13B 110.0
P1 C13 C14 108.33(14)
H13A C13 H13B 108.4
H13A C13 C14 110.0
H13B C13 C14 110.0
P2 C14 C13 104.72(14)
P2 C14 H14A 110.8
P2 C14 H14B 110.8
C13 C14 H14A 110.8
C13 C14 H14B 110.8
H14A C14 H14B 108.9
P2 C15 C16 117.7(7)
P2 C15 C20 122.5(7)
C16 C15 C20 119.6(8)
C15 C16 H16 120.2
C15 C16 C17 119.5(6)
H16 C16 C17 120.2
C16 C17 H17 119.8
C16 C17 C18 120.3(4)
H17 C17 C18 119.8
C17 C18 H18 119.9
C17 C18 C19 120.2(6)
H18 C18 C19 119.9
C18 C19 H19 119.6
C18 C19 C20 120.7(9)
H19 C19 C20 119.6
C15 C20 C19 119.6(10)
C15 C20 H20 120.2
C19 C20 H20 120.2
P2 C15' C16' 123.6(8)
P2 C15' C20' 118.3(7)
C16' C15' C20' 118.1(9)
C15' C16' H16' 119.5
C15' C16' C17' 121.0(6)
H16' C16' C17' 119.5
C16' C17' H17' 119.7
C16' C17' C18' 120.5(4)
H17' C17' C18' 119.7
C17' C18' H18' 120.2
C17' C18' C19' 119.7(6)
H18' C18' C19' 120.2
C18' C19' H19' 120.4
C18' C19' C20' 119.2(9)
H19' C19' C20' 120.4
C15' C20' C19' 121.4(10)
C15' C20' H20' 119.3
C19' C20' H20' 119.3
P2 C21 H21A 110.9
P2 C21 H21B 110.9
P2 C21 C22 104.43(13)
H21A C21 H21B 108.9
H21A C21 C22 110.9
H21B C21 C22 110.9
P3 C22 C21 107.89(14)
P3 C22 H22A 110.1
P3 C22 H22B 110.1
C21 C22 H22A 110.1
C21 C22 H22B 110.1
H22A C22 H22B 108.4
P3 C23 C24 111.8(5)
P3 C23 C28 128.4(4)
C24 C23 C28 119.8(6)
C23 C24 H24 120.3
C23 C24 C25 119.4(5)
H24 C24 C25 120.3
C24 C25 H25 119.9
C24 C25 C26 120.2(4)
H25 C25 C26 119.9
C25 C26 H26 119.7
C25 C26 C27 120.5(4)
H26 C26 C27 119.7
C26 C27 H27 119.8
C26 C27 C28 120.3(5)
H27 C27 C28 119.8
C23 C28 C27 119.8(5)
C23 C28 H28 120.1
C27 C28 H28 120.1
P3 C23' C24' 123.8(5)
P3 C23' C28' 115.6(5)
C24' C23' C28' 120.6(6)
C23' C24' H24' 120.3
C23' C24' C25' 119.5(5)
H24' C24' C25' 120.3
C24' C25' H25' 119.8
C24' C25' C26' 120.4(5)
H25' C25' C26' 119.8
C25' C26' H26' 119.6
C25' C26' C27' 120.9(5)
H26' C26' C27' 119.6
C26' C27' H27' 120.4
C26' C27' C28' 119.2(5)
H27' C27' C28' 120.4
C23' C28' C27' 119.4(5)
C23' C28' H28' 120.3
C27' C28' H28' 120.3
P3 C29 C30 120.5(2)
P3 C29 C34 120.32(16)
C30 C29 C34 119.1(2)
C29 C30 H30 119.8
C29 C30 C31 120.3(3)
H30 C30 C31 119.8
C30 C31 H31 120.1
C30 C31 C32 119.9(2)
H31 C31 C32 120.1
C31 C32 H32 119.7
C31 C32 C33 120.6(3)
H32 C32 C33 119.7
C32 C33 H33 120.1
C32 C33 C34 119.8(3)
H33 C33 C34 120.1
C29 C34 C33 120.2(2)
C29 C34 H34 119.9
C33 C34 H34 119.9
Ni S C35 119.24(18)
Ni S C35' 117.1(2)
S C35 H35A 109.1
S C35 H35B 109.1
S C35 C36 112.6(4)
H35A C35 H35B 107.8
H35A C35 C36 109.1
H35B C35 C36 109.1
C35 C36 H36A 109.5
C35 C36 H36B 109.5
C35 C36 H36C 109.5
H36A C36 H36B 109.5
H36A C36 H36C 109.5
H36B C36 H36C 109.5
S C35' H35C 109.0
S C35' H35D 109.0
S C35' C36' 112.8(4)
H35C C35' H35D 107.8
H35C C35' C36' 109.0
H35D C35' C36' 109.0
C35' C36' H36D 109.5
C35' C36' H36E 109.5
C35' C36' H36F 109.5
H36D C36' H36E 109.5
H36D C36' H36F 109.5
H36E C36' H36F 109.5
C37 B C43 111.36(16)
C37 B C49 111.91(16)
C37 B C55 107.18(16)
C43 B C49 105.69(15)
C43 B C55 109.78(16)
C49 B C55 110.97(16)
B C37 C38 120.40(19)
B C37 C42 125.06(19)
C38 C37 C42 114.5(2)
C37 C38 H38 118.8
C37 C38 C39 122.5(3)
H38 C38 C39 118.8
C38 C39 H39 119.7
C38 C39 C40 120.6(3)
H39 C39 C40 119.7
C39 C40 H40 120.8
C39 C40 C41 118.5(3)
H40 C40 C41 120.8
C40 C41 H41 119.5
C40 C41 C42 121.0(3)
H41 C41 C42 119.5
C37 C42 C41 122.8(2)
C37 C42 H42 118.6
C41 C42 H42 118.6
B C43 C44 124.60(19)
B C43 C48 120.41(18)
C44 C43 C48 114.96(18)
C43 C44 H44 118.5
C43 C44 C45 122.9(2)
H44 C44 C45 118.5
C44 C45 H45 119.9
C44 C45 C46 120.2(2)
H45 C45 C46 119.9
C45 C46 H46 120.4
C45 C46 C47 119.2(2)
H46 C46 C47 120.4
C46 C47 H47 119.9
C46 C47 C48 120.1(2)
H47 C47 C48 119.9
C43 C48 C47 122.5(2)
C43 C48 H48 118.7
C47 C48 H48 118.7
B C49 C50 119.79(17)
B C49 C54 124.96(17)
C50 C49 C54 115.00(18)
C49 C50 H50 118.6
C49 C50 C51 122.7(2)
H50 C50 C51 118.6
C50 C51 H51 119.9
C50 C51 C52 120.3(2)
H51 C51 C52 119.9
C51 C52 H52 120.5
C51 C52 C53 119.0(2)
H52 C52 C53 120.5
C52 C53 H53 119.9
C52 C53 C54 120.2(2)
H53 C53 C54 119.9
C49 C54 C53 122.80(19)
C49 C54 H54 118.6
C53 C54 H54 118.6
B C55 C56 121.59(17)
B C55 C60 124.21(17)
C56 C55 C60 114.19(18)
C55 C56 H56 118.4
C55 C56 C57 123.19(19)
H56 C56 C57 118.4
C56 C57 H57 119.8
C56 C57 C58 120.31(19)
H57 C57 C58 119.8
C57 C58 H58 120.7
C57 C58 C59 118.6(2)
H58 C58 C59 120.7
C58 C59 H59 119.8
C58 C59 C60 120.3(2)
H59 C59 C60 119.8
C55 C60 C59 123.37(19)
C55 C60 H60 118.3
C59 C60 H60 118.3

loop_
_geom_bond_atom_site_label_1
_geom_bond_atom_site_label_2
_geom_bond_distance
Ni P1 2.1962(6)
Ni P2 2.1339(6)
Ni P3 2.1888(6)
Ni S 2.1600(6)
P1 C1 1.844(7)
P1 C1' 1.793(8)
P1 C7 1.8223(19)
P1 C13 1.831(2)
P2 C14 1.815(2)
P2 C15 1.847(11)
P2 C15' 1.800(11)
P2 C21 1.8196(19)
P3 C22 1.842(2)
P3 C23 1.831(7)
P3 C23' 1.839(7)
P3 C29 1.807(2)
C1 C2 1.404(10)
C1 C6 1.397(10)
C2 H2 0.950
C2 C3 1.387(5)
C3 H3 0.950
C3 C4 1.367(10)
C4 H4 0.950
C4 C5 1.375(11)
C5 H5 0.950
C5 C6 1.377(5)
C6 H6 0.950
C1' C2' 1.383(10)
C1' C6' 1.389(10)
C2' H2' 0.950
C2' C3' 1.382(5)
C3' H3' 0.950
C3' C4' 1.379(10)
C4' H4' 0.950
C4' C5' 1.384(10)
C5' H5' 0.950
C5' C6' 1.389(5)
C6' H6' 0.950
C7 C8 1.387(3)
C7 C12 1.390(3)
C8 H8 0.950
C8 C9 1.385(3)
C9 H9 0.950
C9 C10 1.372(3)
C10 H10 0.950
C10 C11 1.374(3)
C11 H11 0.950
C11 C12 1.380(3)
C12 H12 0.950
C13 H13A 0.990
C13 H13B 0.990
C13 C14 1.530(3)
C14 H14A 0.990
C14 H14B 0.990
C15 C16 1.395(8)
C15 C20 1.394(9)
C16 H16 0.950
C16 C17 1.388(6)
C17 H17 0.950
C17 C18 1.374(6)
C18 H18 0.950
C18 C19 1.374(9)
C19 H19 0.950
C19 C20 1.379(10)
C20 H20 0.950
C15' C16' 1.383(8)
C15' C20' 1.383(10)
C16' H16' 0.950
C16' C17' 1.382(6)
C17' H17' 0.950
C17' C18' 1.367(6)
C18' H18' 0.950
C18' C19' 1.392(8)
C19' H19' 0.950
C19' C20' 1.387(10)
C20' H20' 0.950
C21 H21A 0.990
C21 H21B 0.990
C21 C22 1.525(3)
C22 H22A 0.990
C22 H22B 0.990
C23 C24 1.393(6)
C23 C28 1.383(7)
C24 H24 0.950
C24 C25 1.394(6)
C25 H25 0.950
C25 C26 1.369(6)
C26 H26 0.950
C26 C27 1.368(6)
C27 H27 0.950
C27 C28 1.390(7)
C28 H28 0.950
C23' C24' 1.377(7)
C23' C28' 1.384(7)
C24' H24' 0.950
C24' C25' 1.385(6)
C25' H25' 0.950
C25' C26' 1.372(7)
C26' H26' 0.950
C26' C27' 1.372(7)
C27' H27' 0.950
C27' C28' 1.407(8)
C28' H28' 0.950
C29 C30 1.401(3)
C29 C34 1.384(3)
C30 H30 0.950
C30 C31 1.379(4)
C31 H31 0.950
C31 C32 1.372(4)
C32 H32 0.950
C32 C33 1.383(4)
C33 H33 0.950
C33 C34 1.387(3)
C34 H34 0.950
S C35 1.875(5)
S C35' 1.788(5)
C35 H35A 0.990
C35 H35B 0.990
C35 C36 1.515(6)
C36 H36A 0.980
C36 H36B 0.980
C36 H36C 0.980
C35' H35C 0.990
C35' H35D 0.990
C35' C36' 1.504(6)
C36' H36D 0.980
C36' H36E 0.980
C36' H36F 0.980
B C37 1.648(3)
B C43 1.657(3)
B C49 1.641(3)
B C55 1.649(3)
C37 C38 1.403(3)
C37 C42 1.397(3)
C38 H38 0.950
C38 C39 1.396(3)
C39 H39 0.950
C39 C40 1.377(4)
C40 H40 0.950
C40 C41 1.359(4)
C41 H41 0.950
C41 C42 1.393(3)
C42 H42 0.950
C43 C44 1.394(3)
C43 C48 1.402(3)
C44 H44 0.950
C44 C45 1.389(3)
C45 H45 0.950
C45 C46 1.373(4)
C46 H46 0.950
C46 C47 1.373(4)
C47 H47 0.950
C47 C48 1.395(3)
C48 H48 0.950
C49 C50 1.408(3)
C49 C54 1.396(3)
C50 H50 0.950
C50 C51 1.384(3)
C51 H51 0.950
C51 C52 1.381(3)
C52 H52 0.950
C52 C53 1.379(3)
C53 H53 0.950
C53 C54 1.393(3)
C54 H54 0.950
C55 C56 1.401(3)
C55 C60 1.388(3)
C56 H56 0.950
C56 C57 1.388(3)
C57 H57 0.950
C57 C58 1.374(3)
C58 H58 0.950
C58 C59 1.372(3)
C59 H59 0.950
C59 C60 1.393(3)
C60 H60 0.950

loop_
_geom_torsion_atom_site_label_1
_geom_torsion_atom_site_label_2
_geom_torsion_atom_site_label_3
_geom_torsion_atom_site_label_4
_geom_torsion
Ni P1 C1 C2 -157.2(7)
Ni P1 C1 C6 27.7(10)
C7 P1 C1 C2 -34.0(10)
C7 P1 C1 C6 150.9(8)
C13 P1 C1 C2 80.5(8)
C13 P1 C1 C6 -94.6(9)
P1 C1 C2 C3 -174.7(5)
C6 C1 C2 C3 0.6(13)
C1 C2 C3 C4 -1.4(10)
C2 C3 C4 C5 0.9(12)
C3 C4 C5 C6 0.4(12)
C4 C5 C6 C1 -1.2(10)
P1 C1 C6 C5 175.8(6)
C2 C1 C6 C5 0.6(13)
Ni P1 C1' C2' -77.6(8)
Ni P1 C1' C6' 90.3(9)
C7 P1 C1' C2' 47.8(8)
C7 P1 C1' C6' -144.4(7)
C13 P1 C1' C2' 159.1(7)
C13 P1 C1' C6' -33.0(9)
P1 C1' C2' C3' 167.1(5)
C6' C1' C2' C3' -0.8(12)
C1' C2' C3' C4' 0.1(10)
C2' C3' C4' C5' 2.1(12)
C3' C4' C5' C6' -3.6(13)
P1 C1' C6' C5' -168.1(6)
C2' C1' C6' C5' -0.6(12)
C4' C5' C6' C1' 2.9(10)
Ni P1 C7 C8 43.81(17)
Ni P1 C7 C12 -133.06(15)
C1 P1 C7 C8 -83.2(5)
C1 P1 C7 C12 100.0(5)
C1' P1 C7 C8 -88.8(4)
C1' P1 C7 C12 94.3(4)
C13 P1 C7 C8 160.82(16)
C13 P1 C7 C12 -16.05(18)
P1 C7 C8 C9 -176.60(17)
C12 C7 C8 C9 0.4(3)
C7 C8 C9 C10 0.3(3)
C8 C9 C10 C11 -1.2(3)
C9 C10 C11 C12 1.5(3)
C10 C11 C12 C7 -0.8(3)
P1 C7 C12 C11 176.83(16)
C8 C7 C12 C11 -0.1(3)
Ni P1 C13 C14 35.90(15)
C1 P1 C13 C14 162.2(4)
C1' P1 C13 C14 167.0(4)
C7 P1 C13 C14 -81.20(15)
P1 C13 C14 P2 -47.86(16)
Ni P2 C14 C13 43.49(14)
C15 P2 C14 C13 -76.5(3)
C15' P2 C14 C13 -74.6(4)
C21 P2 C14 C13 169.86(13)
Ni P2 C15 C16 -19.7(8)
Ni P2 C15 C20 156.7(10)
C14 P2 C15 C16 99.0(7)
C14 P2 C15 C20 -84.6(11)
C21 P2 C15 C16 -142.6(6)
C21 P2 C15 C20 33.8(11)
P2 C15 C16 C17 178.5(5)
C20 C15 C16 C17 2.0(13)
C15 C16 C17 C18 -1.5(9)
C16 C17 C18 C19 1.1(10)
C17 C18 C19 C20 -1.1(15)
C18 C19 C20 C15 2(2)
P2 C15 C20 C19 -178.3(10)
C16 C15 C20 C19 -2.0(19)
Ni P2 C15' C16' -11.3(9)
Ni P2 C15' C20' 170.7(11)
C14 P2 C15' C16' 110.3(7)
C14 P2 C15' C20' -67.7(12)
C21 P2 C15' C16' -127.7(8)
C21 P2 C15' C20' 54.3(12)
P2 C15' C16' C17' -179.5(6)
C20' C15' C16' C17' -1.5(15)
C15' C16' C17' C18' -1.8(10)
C16' C17' C18' C19' 2.2(10)
C17' C18' C19' C20' 0.6(16)
P2 C15' C20' C19' -177.5(12)
C16' C15' C20' C19' 4(2)
C18' C19' C20' C15' -4(2)
Ni P2 C21 C22 -45.34(15)
C14 P2 C21 C22 -171.94(14)
C15 P2 C21 C22 78.9(3)
C15' P2 C21 C22 66.9(3)
P2 C21 C22 P3 48.62(16)
Ni P3 C22 C21 -35.64(15)
C23 P3 C22 C21 -167.5(3)
C23' P3 C22 C21 -156.3(3)
C29 P3 C22 C21 84.86(15)
Ni P3 C23 C24 -53.3(5)
Ni P3 C23 C28 124.4(6)
C22 P3 C23 C24 73.7(5)
C22 P3 C23 C28 -108.6(7)
C29 P3 C23 C24 -176.5(4)
C29 P3 C23 C28 1.2(7)
P3 C23 C24 C25 178.7(4)
C28 C23 C24 C25 0.8(9)
C23 C24 C25 C26 0.2(8)
C24 C25 C26 C27 -0.9(8)
C25 C26 C27 C28 0.6(10)
P3 C23 C28 C27 -178.6(6)
C24 C23 C28 C27 -1.1(11)
C26 C27 C28 C23 0.4(11)
Ni P3 C23' C24' -52.2(6)
Ni P3 C23' C28' 125.0(5)
C22 P3 C23' C24' 63.6(6)
C22 P3 C23' C28' -119.2(6)
C29 P3 C23' C24' 173.5(5)
C29 P3 C23' C28' -9.3(7)
P3 C23' C24' C25' 178.4(5)
C28' C23' C24' C25' 1.4(10)
C23' C24' C25' C26' -0.7(8)
C24' C25' C26' C27' -1.1(8)
C25' C26' C27' C28' 2.3(9)
P3 C23' C28' C27' -177.5(6)
C24' C23' C28' C27' -0.2(11)
C26' C27' C28' C23' -1.6(11)
Ni P3 C29 C30 161.16(15)
Ni P3 C29 C34 -16.64(19)
C22 P3 C29 C30 43.15(19)
C22 P3 C29 C34 -134.65(17)
C23 P3 C29 C30 -72.0(3)
C23 P3 C29 C34 110.2(3)
C23' P3 C29 C30 -63.3(3)
C23' P3 C29 C34 118.9(3)
P3 C29 C30 C31 -178.17(17)
C34 C29 C30 C31 -0.3(3)
C29 C30 C31 C32 0.5(4)
C30 C31 C32 C33 -0.5(4)
C31 C32 C33 C34 0.3(4)
P3 C29 C34 C33 178.04(17)
C30 C29 C34 C33 0.2(3)
C32 C33 C34 C29 -0.2(4)
Ni S C35 C36 133.7(4)
Ni S C35' C36' 106.8(4)
C43 B C37 C38 69.7(2)
C43 B C37 C42 -111.0(2)
C49 B C37 C38 -172.28(17)
C49 B C37 C42 7.1(3)
C55 B C37 C38 -50.4(2)
C55 B C37 C42 128.93(19)
B C37 C38 C39 -177.6(2)
C42 C37 C38 C39 2.9(3)
C37 C38 C39 C40 -1.9(4)
C38 C39 C40 C41 -0.6(4)
C39 C40 C41 C42 1.9(4)
C40 C41 C42 C37 -0.8(3)
B C37 C42 C41 179.01(19)
C38 C37 C42 C41 -1.6(3)
C37 B C43 C44 -31.4(3)
C37 B C43 C48 150.72(18)
C49 B C43 C44 -153.08(19)
C49 B C43 C48 29.0(2)
C55 B C43 C44 87.2(2)
C55 B C43 C48 -90.8(2)
B C43 C44 C45 -178.3(2)
C48 C43 C44 C45 -0.2(3)
C43 C44 C45 C46 -0.7(4)
C44 C45 C46 C47 1.5(4)
C45 C46 C47 C48 -1.2(4)
C46 C47 C48 C43 0.2(3)
B C43 C48 C47 178.61(19)
C44 C43 C48 C47 0.5(3)
C37 B C49 C50 -63.2(2)
C37 B C49 C54 122.86(19)
C43 B C49 C50 58.2(2)
C43 B C49 C54 -115.76(19)
C55 B C49 C50 177.17(16)
C55 B C49 C54 3.2(3)
B C49 C50 C51 -175.19(17)
C54 C49 C50 C51 -0.6(3)
C49 C50 C51 C52 0.2(3)
C50 C51 C52 C53 0.2(3)
C51 C52 C53 C54 -0.2(3)
C52 C53 C54 C49 -0.3(3)
B C49 C54 C53 174.89(18)
C50 C49 C54 C53 0.7(3)
C37 B C55 C56 -56.1(2)
C37 B C55 C60 125.3(2)
C43 B C55 C56 -177.18(18)
C43 B C55 C60 4.2(3)
C49 B C55 C56 66.4(2)
C49 B C55 C60 -112.2(2)
B C55 C56 C57 -176.0(2)
C60 C55 C56 C57 2.7(3)
C55 C56 C57 C58 -1.1(3)
C56 C57 C58 C59 -1.4(3)
C57 C58 C59 C60 2.0(3)
B C55 C60 C59 176.6(2)
C56 C55 C60 C59 -2.1(3)
C58 C59 C60 C55 -0.2(4)
